data_9014299
loop_
_publ_author_name
'Battle, P.'
'Gibb, T.'
'Jones, C.'
'Studer, F.'

_publ_section_title
;
 Spin-Glass Behavior in Sr2 Fe Ru O6 and Ba La Ni Ru O6: A
 Comparison with Antiferromagnetic Ba La Zn Ru O6
 _cod_database_code 1001401
;
_journal_name_full 'Journal of Solid State Chemistry'
_journal_page_first 281
_journal_page_last 293
_journal_paper_doi 10.1016/0022-4596(89)90109-6
_journal_volume 78
_journal_year 1989
_chemical_formula_sum 'Ba0.5 La0.5 Ni0.5 O3 Ru0.5'
_space_group_IT_number 15
_symmetry_space_group_name_Hall '-I 2yc'
_symmetry_space_group_name_H-M 'I 1 2/c 1'
_cell_angle_alpha 90
_cell_angle_beta 90.16
_cell_angle_gamma 90
_cell_length_a 5.6093
_cell_length_b 5.6154
_cell_length_c 7.9571
_cell_formula_units_Z 4
_cell_volume 250.635
_database_code_amcsd 0013642
_exptl_crystal_density_diffrn 7.049
_cod_duplicate_entry 1001401
_cod_original_formula_sum '(Ba.5 La.5) (Ni.5 Ru.5) O3'
_cod_database_code 9014299
_amcsd_formula_title 'Ba La Ni O6 Ru'

loop_
_space_group_symop_operation_xyz
x,y,z
1/2+x,1/2+y,1/2+z
x,-y,1/2+z
1/2+x,1/2-y,+z
-x,y,1/2-z
1/2-x,1/2+y,-z
-x,-y,-z
1/2-x,1/2-y,1/2-z

loop_
_atom_site_label
_atom_site_fract_x
_atom_site_fract_y
_atom_site_fract_z
_atom_site_occupancy
Ba1 0.00000 0.49800 0.25000 0.50000
La1 0.00000 0.49800 0.25000 0.50000
Ni1 0.00000 0.00000 0.00000 0.50000
Ru1 0.00000 0.00000 0.00000 0.50000
O1 0.00000 -0.01300 0.25000 1.00000
O2 0.22200 0.72600 0.00900 1.00000

loop_
_cod_related_entry_id
_cod_related_entry_database
_cod_related_entry_code
1 AMCSD 0013642
